data_7710168
loop_
_publ_author_name
'Shaw, Thomas E.'
'Diethrich, Timothy J. J.'
'Stern, Charlotte L.'
'Scott, Brian'
'Jurca, Titel'
'Gilbert, Thomas M.'
'Sattelberger, Alfred P.'

_publ_section_title
;
 Synthesis, Characterization, X-ray and Electronic Structures of Diethyl
 Ether and 1,2-Dimethoxyethane Adducts of Molybdenum(IV) Chloride and
 Tungsten(IV) Chloride
;
_journal_name_full 'Dalton Transactions'
_journal_paper_doi 10.1039/D2DT00787H
_journal_year 2022
_chemical_formula_moiety 'C8 H20 Cl4 Mo O2'
_chemical_formula_sum 'C8 H20 Cl4 Mo O2'
_chemical_formula_weight 385.98
_chemical_name_systematic 'Tetrachlorobis(diethyl ether)molybdenum(IV)'
_chemical_properties_physical Air-sensitive,Moisture-sensitive,Heat-sensitive,Oxygen-sensitive
_space_group_crystal_system monoclinic
_space_group_IT_number 14
_space_group_name_Hall '-P 2yn'
_space_group_name_H-M_alt 'P 1 21/n 1'
_atom_sites_solution_hydrogens geom
_atom_sites_solution_primary dual
_audit_creation_date 2021-08-27
_audit_creation_method
;
Olex2 1.3
(compiled 2020.11.12 svn.r5f609507 for OlexSys, GUI svn.r6272)
;
_audit_update_record
;
2022-02-09 deposited with the CCDC.	2022-04-22 downloaded from the CCDC.
;
_cell_angle_alpha 90
_cell_angle_beta 106.347(3)
_cell_angle_gamma 90
_cell_formula_units_Z 2
_cell_length_a 7.5956(2)
_cell_length_b 11.4732(4)
_cell_length_c 9.0193(3)
_cell_measurement_reflns_used 4082
_cell_measurement_temperature 298.1(5)
_cell_measurement_theta_max 30.3800
_cell_measurement_theta_min 2.9410
_cell_volume 754.22(4)
_computing_cell_refinement 'CrysAlisPro 1.171.40.53 (Rigaku OD, 2019)'
_computing_data_collection 'CrysAlisPro 1.171.40.53 (Rigaku OD, 2019)'
_computing_data_reduction 'CrysAlisPro 1.171.40.53 (Rigaku OD, 2019)'
_computing_molecular_graphics 'Olex2 1.3 (Dolomanov et al., 2009)'
_computing_publication_material 'Olex2 1.3 (Dolomanov et al., 2009)'
_computing_structure_refinement 'SHELXL 2018/3 (Sheldrick, 2015)'
_computing_structure_solution 'SHELXT  (Sheldrick, 2015)'
_diffrn_ambient_environment air
_diffrn_ambient_temperature 298.1(5)
_diffrn_detector 'CCD plate'
_diffrn_detector_area_resol_mean 10.0000
_diffrn_measured_fraction_theta_full 0.997
_diffrn_measured_fraction_theta_max 0.963
_diffrn_measurement_details
;
List of Runs (angles in degrees, time in seconds):

  # Type    Start    End  Width  t~exp~   \w     \q     \k     \f   Frames
#--------------------------------------------------------------------------
  1  \w    -74.00  -9.00   0.50    5.00    --   20.00  54.00 150.00  130
  2  \w     14.00  40.00   0.50    5.00    --   20.00  54.00 150.00   52
  3  \w    -25.00  31.00   0.50    5.00    --   20.00  54.00-150.00  112
  4  \w    -74.00  76.00   0.50    5.00    --   20.00  54.00 -60.00  300
  5  \w     -1.00  48.00   0.50    5.00    --   20.00  54.00-120.00   98
  6  \w     55.00  81.00   0.50    5.00    --   20.00  54.00-120.00   52
  7  \w    -46.00  53.00   0.50    5.00    --   20.00  54.00  60.00  198
  8  \w     48.00  73.00   0.50    5.00    --   20.00  54.00-180.00   50
  9  \w     28.00  54.00   0.50    5.00    --   20.00  54.00 -90.00   52
;
_diffrn_measurement_device 'two-circle diffractometer'
_diffrn_measurement_device_type 'XtaLAB Mini II'
_diffrn_measurement_method '\w scans'
_diffrn_orient_matrix_type 'CrysAlisPro convention (1999,Acta A55,543-557)'
_diffrn_orient_matrix_UB_11 0.0948812000
_diffrn_orient_matrix_UB_12 -0.0072611000
_diffrn_orient_matrix_UB_13 0.0074650000
_diffrn_orient_matrix_UB_21 0.0203771000
_diffrn_orient_matrix_UB_22 0.0481687000
_diffrn_orient_matrix_UB_23 0.0512072000
_diffrn_orient_matrix_UB_31 0.0077147000
_diffrn_orient_matrix_UB_32 -0.0380284000
_diffrn_orient_matrix_UB_33 0.0635407000
_diffrn_radiation_monochromator graphite
_diffrn_radiation_probe x-ray
_diffrn_radiation_type 'Mo K\a'
_diffrn_radiation_wavelength 0.71073
_diffrn_reflns_av_R_equivalents 0.0199
_diffrn_reflns_av_unetI/netI 0.0218
_diffrn_reflns_Laue_measured_fraction_full 0.997
_diffrn_reflns_Laue_measured_fraction_max 0.963
_diffrn_reflns_limit_h_max 10
_diffrn_reflns_limit_h_min -10
_diffrn_reflns_limit_k_max 16
_diffrn_reflns_limit_k_min -13
_diffrn_reflns_limit_l_max 12
_diffrn_reflns_limit_l_min -12
_diffrn_reflns_number 6900
_diffrn_reflns_point_group_measured_fraction_full 0.997
_diffrn_reflns_point_group_measured_fraction_max 0.963
_diffrn_reflns_theta_full 25.242
_diffrn_reflns_theta_max 30.612
_diffrn_reflns_theta_min 2.948
_diffrn_source 'fine-focus sealed X-ray tube'
_diffrn_source_type 'Rigaku (Mo) X-ray Source'
_exptl_absorpt_coefficient_mu 1.560
_exptl_absorpt_correction_T_max 0.944
_exptl_absorpt_correction_T_min 0.869
_exptl_absorpt_correction_type analytical
_exptl_absorpt_process_details
;
CrysAlisPro 1.171.40.53 (Rigaku Oxford Diffraction, 2019)
Analytical numeric absorption correction using a multifaceted crystal
			model based on expressions derived by R.C. Clark & J.S. Reid.
(Clark, R. C. & Reid, J. S. (1995). Acta Cryst. A51, 887-897)
Empirical absorption correction using spherical harmonics,
 implemented in SCALE3 ABSPACK scaling algorithm.
;
_exptl_crystal_colour 'clear red'
_exptl_crystal_colour_lustre clear
_exptl_crystal_colour_primary red
_exptl_crystal_density_diffrn 1.700
_exptl_crystal_description trapezoid
_exptl_crystal_F_000 388
_exptl_crystal_preparation
'Molybdenum pentachloride was dissolved in diethyl ether and cooled to -35 C. After cooling for approximately 10 minutes, allyltrimethylsilane was added to the solution which was then allowed to stir for 2 hours, during which the product precipitated as a red-orange powder.'
_exptl_crystal_recrystallization_method
'The red-orange powder from the synthetic step was dissolved in a minimal amount of toluene and allowed to sit, unperturbed, in the glovebox freezer at -35 C overnight.'
_exptl_crystal_size_max 0.431
_exptl_crystal_size_mid 0.287
_exptl_crystal_size_min 0.147
_refine_diff_density_max 0.440
_refine_diff_density_min -0.416
_refine_diff_density_rms 0.057
_refine_ls_extinction_coef 0.0173(9)
_refine_ls_extinction_expression Fc^*^=kFc[1+0.001xFc^2^\l^3^/sin(2\q)]^-1/4^
_refine_ls_extinction_method 'SHELXL-2018/3 (Sheldrick 2018)'
_refine_ls_goodness_of_fit_ref 1.068
_refine_ls_hydrogen_treatment constr
_refine_ls_matrix_type full
_refine_ls_number_parameters 73
_refine_ls_number_reflns 2234
_refine_ls_number_restraints 0
_refine_ls_restrained_S_all 1.068
_refine_ls_R_factor_all 0.0272
_refine_ls_R_factor_gt 0.0212
_refine_ls_shift/su_max 0.001
_refine_ls_shift/su_mean 0.000
_refine_ls_structure_factor_coef Fsqd
_refine_ls_weighting_details 'w=1/[\s^2^(Fo^2^)+(0.0209P)^2^+0.1730P] where P=(Fo^2^+2Fc^2^)/3'
_refine_ls_weighting_scheme calc
_refine_ls_wR_factor_gt 0.0494
_refine_ls_wR_factor_ref 0.0516
_reflns_Friedel_coverage 0.000
_reflns_number_gt 1935
_reflns_number_total 2234
_reflns_threshold_expression 'I > 2\s(I)'
_cod_data_source_file d2dt00787h2.cif
_cod_data_source_block exp_235
_cod_database_code 7710168
_shelx_shelxl_version_number 2018/3
_chemical_oxdiff_formula 'Mo C Cl O'
_shelx_space_group_comment
;
The symmetry employed for this shelxl refinement is uniquely defined
by the following loop, which should always be used as a source of
symmetry information in preference to the above space-group names.
They are only intended as comments.
;
_reflns_odcompleteness_completeness 99.94
_reflns_odcompleteness_iscentric 1
_reflns_odcompleteness_theta 26.32
_olex2_refinement_description
;
1. Fixed Uiso
 At 1.2 times of:
  All C(H,H) groups
 At 1.5 times of:
  All C(H,H,H) groups
2.a Secondary CH2 refined with riding coordinates:
 C3(H3A,H3B), C1(H1A,H1B)
2.b Idealised Me refined as rotating group:
 C2(H2A,H2B,H2C), C4(H4A,H4B,H4C)
;
_olex2_exptl_crystal_mounting_method 'The crystal was mounted on the diffractometer using a MiteGen mount. '
_olex2_submission_special_instructions 'No special instructions were received'
_oxdiff_exptl_absorpt_empirical_details
;
Empirical correction (ABSPACK) includes:
- Absorption correction using spherical harmonics
- Frame scaling
;
_oxdiff_exptl_absorpt_empirical_full_max 1.183
_oxdiff_exptl_absorpt_empirical_full_min 0.863

loop_
_space_group_symop_operation_xyz
'x, y, z'
'-x+1/2, y+1/2, -z+1/2'
'-x, -y, -z'
'x-1/2, -y-1/2, z-1/2'

loop_
_atom_site_label
_atom_site_type_symbol
_atom_site_fract_x
_atom_site_fract_y
_atom_site_fract_z
_atom_site_U_iso_or_equiv
_atom_site_adp_type
_atom_site_occupancy
_atom_site_site_symmetry_order
_atom_site_calc_flag
_atom_site_refinement_flags_posn
_atom_site_refinement_flags_adp
_atom_site_refinement_flags_occupancy
_atom_site_disorder_assembly
_atom_site_disorder_group
Mo1 Mo 0.500000 0.500000 0.500000 0.02736(7) Uani 1 2 d S . P . .
Cl2 Cl 0.49923(7) 0.37294(4) 0.70574(5) 0.04666(12) Uani 1 1 d . . . . .
Cl1 Cl 0.18724(6) 0.46265(5) 0.37962(6) 0.04842(12) Uani 1 1 d . . . . .
O1 O 0.57174(15) 0.36245(10) 0.37996(13) 0.0346(3) Uani 1 1 d . . . . .
C3 C 0.4791(2) 0.24839(15) 0.3613(2) 0.0421(4) Uani 1 1 d . . . . .
H3A H 0.432109 0.230938 0.252041 0.051 Uiso 1 1 calc R U . . .
H3B H 0.375549 0.252435 0.404101 0.051 Uiso 1 1 calc R U . . .
C1 C 0.7190(2) 0.37180(16) 0.3026(2) 0.0416(4) Uani 1 1 d . . . . .
H1A H 0.809404 0.311399 0.341905 0.050 Uiso 1 1 calc R U . . .
H1B H 0.779559 0.446616 0.327496 0.050 Uiso 1 1 calc R U . . .
C2 C 0.6481(3) 0.3603(2) 0.1311(2) 0.0604(6) Uani 1 1 d . . . . .
H2A H 0.743330 0.380425 0.084763 0.091 Uiso 1 1 calc R U . . .
H2B H 0.545518 0.411728 0.093306 0.091 Uiso 1 1 calc R U . . .
H2C H 0.609810 0.281368 0.104987 0.091 Uiso 1 1 calc R U . . .
C4 C 0.6032(3) 0.15257(18) 0.4386(3) 0.0619(6) Uani 1 1 d . . . . .
H4A H 0.701331 0.144442 0.391592 0.093 Uiso 1 1 calc R U . . .
H4B H 0.535313 0.080979 0.427706 0.093 Uiso 1 1 calc R U . . .
H4C H 0.653001 0.170437 0.546245 0.093 Uiso 1 1 calc R U . . .

loop_
_atom_site_aniso_label
_atom_site_aniso_U_11
_atom_site_aniso_U_22
_atom_site_aniso_U_33
_atom_site_aniso_U_23
_atom_site_aniso_U_13
_atom_site_aniso_U_12
Mo1 0.02472(10) 0.02886(11) 0.02984(10) 0.00148(7) 0.00986(7) -0.00186(7)
Cl2 0.0616(3) 0.0418(2) 0.0420(2) 0.01094(18) 0.0233(2) 0.0018(2)
Cl1 0.02725(19) 0.0589(3) 0.0558(3) -0.0083(2) 0.00634(17) -0.00451(18)
O1 0.0331(6) 0.0323(6) 0.0431(6) -0.0037(5) 0.0182(5) -0.0039(5)
C3 0.0425(9) 0.0345(9) 0.0492(10) -0.0055(7) 0.0127(8) -0.0094(7)
C1 0.0363(8) 0.0436(10) 0.0514(10) -0.0034(8) 0.0230(8) 0.0004(7)
C2 0.0720(14) 0.0692(15) 0.0478(11) -0.0008(10) 0.0297(10) 0.0035(11)
C4 0.0720(14) 0.0379(11) 0.0733(15) 0.0051(10) 0.0166(12) 0.0006(10)

loop_
_atom_type_symbol
_atom_type_description
_atom_type_scat_dispersion_real
_atom_type_scat_dispersion_imag
_atom_type_scat_source
C C 0.0033 0.0016 'International Tables Vol C Tables 4.2.6.8 and 6.1.1.4'
H H 0.0000 0.0000 'International Tables Vol C Tables 4.2.6.8 and 6.1.1.4'
Cl Cl 0.1484 0.1585 'International Tables Vol C Tables 4.2.6.8 and 6.1.1.4'
Mo Mo -1.6832 0.6857 'International Tables Vol C Tables 4.2.6.8 and 6.1.1.4'
O O 0.0106 0.0060 'International Tables Vol C Tables 4.2.6.8 and 6.1.1.4'

loop_
_exptl_crystal_face_index_h
_exptl_crystal_face_index_k
_exptl_crystal_face_index_l
_exptl_crystal_face_perp_dist
-2 -10 10 0.1215
0 10 10 0.0642
2 10 -10 0.1370
0 -11 -9 0.0722
-11 -3 3 0.1209
3 10 -10 0.1314
10 5 -5 0.1936
0 -10 10 0.1260
8 8 -8 0.1723
-6 -10 -5 0.0841
-9 -7 -1 0.0973
7 0 7 0.2078
7 11 -5 0.1741
6 -5 -11 0.0947
3 -15 3 0.1503
-5 0 12 0.1324
-8 5 10 0.1296
9 -7 1 0.2284
7 11 0 0.1615
3 -10 -10 0.0801
3 -3 -13 0.0970

loop_
_geom_angle_atom_site_label_1
_geom_angle_atom_site_label_2
_geom_angle_atom_site_label_3
_geom_angle
_geom_angle_site_symmetry_1
_geom_angle_site_symmetry_3
_geom_angle_publ_flag
Cl2 Mo1 Cl2 180.0 . 3_666 ?
Cl1 Mo1 Cl2 88.588(18) . 3_666 ?
Cl1 Mo1 Cl2 88.589(18) 3_666 . ?
Cl1 Mo1 Cl2 91.411(18) 3_666 3_666 ?
Cl1 Mo1 Cl2 91.412(18) . . ?
Cl1 Mo1 Cl1 180.0 3_666 . ?
O1 Mo1 Cl2 89.98(3) 3_666 3_666 ?
O1 Mo1 Cl2 89.98(3) . . ?
O1 Mo1 Cl2 90.02(3) 3_666 . ?
O1 Mo1 Cl2 90.02(3) . 3_666 ?
O1 Mo1 Cl1 90.00(3) . 3_666 ?
O1 Mo1 Cl1 90.00(3) 3_666 . ?
O1 Mo1 Cl1 90.00(3) . . ?
O1 Mo1 Cl1 90.00(3) 3_666 3_666 ?
O1 Mo1 O1 180.00(5) . 3_666 ?
C3 O1 Mo1 123.31(9) . . ?
C3 O1 C1 114.25(12) . . ?
C1 O1 Mo1 122.43(10) . . ?
O1 C3 H3A 109.1 . . ?
O1 C3 H3B 109.1 . . ?
O1 C3 C4 112.58(15) . . ?
H3A C3 H3B 107.8 . . ?
C4 C3 H3A 109.1 . . ?
C4 C3 H3B 109.1 . . ?
O1 C1 H1A 109.1 . . ?
O1 C1 H1B 109.1 . . ?
O1 C1 C2 112.46(15) . . ?
H1A C1 H1B 107.8 . . ?
C2 C1 H1A 109.1 . . ?
C2 C1 H1B 109.1 . . ?
C1 C2 H2A 109.5 . . ?
C1 C2 H2B 109.5 . . ?
C1 C2 H2C 109.5 . . ?
H2A C2 H2B 109.5 . . ?
H2A C2 H2C 109.5 . . ?
H2B C2 H2C 109.5 . . ?
C3 C4 H4A 109.5 . . ?
C3 C4 H4B 109.5 . . ?
C3 C4 H4C 109.5 . . ?
H4A C4 H4B 109.5 . . ?
H4A C4 H4C 109.5 . . ?
H4B C4 H4C 109.5 . . ?

loop_
_geom_bond_atom_site_label_1
_geom_bond_atom_site_label_2
_geom_bond_distance
_geom_bond_site_symmetry_2
_geom_bond_publ_flag
Mo1 Cl2 2.3611(4) 3_666 ?
Mo1 Cl2 2.3611(4) . ?
Mo1 Cl1 2.3567(4) . ?
Mo1 Cl1 2.3567(4) 3_666 ?
Mo1 O1 2.0716(11) . ?
Mo1 O1 2.0716(11) 3_666 ?
O1 C3 1.4728(18) . ?
O1 C1 1.4793(18) . ?
C3 H3A 0.9700 . ?
C3 H3B 0.9700 . ?
C3 C4 1.487(3) . ?
C1 H1A 0.9700 . ?
C1 H1B 0.9700 . ?
C1 C2 1.494(3) . ?
C2 H2A 0.9600 . ?
C2 H2B 0.9600 . ?
C2 H2C 0.9600 . ?
C4 H4A 0.9600 . ?
C4 H4B 0.9600 . ?
C4 H4C 0.9600 . ?

loop_
_geom_torsion_atom_site_label_1
_geom_torsion_atom_site_label_2
_geom_torsion_atom_site_label_3
_geom_torsion_atom_site_label_4
_geom_torsion
_geom_torsion_site_symmetry_1
_geom_torsion_site_symmetry_2
_geom_torsion_site_symmetry_3
_geom_torsion_site_symmetry_4
_geom_torsion_publ_flag
Mo1 O1 C3 C4 -115.53(16) . . . . ?
Mo1 O1 C1 C2 -115.22(15) . . . . ?
C3 O1 C1 C2 63.6(2) . . . . ?
C1 O1 C3 C4 65.7(2) . . . . ?

loop_
_exptl_oxdiff_crystal_face_indexfrac_h
_exptl_oxdiff_crystal_face_indexfrac_k
_exptl_oxdiff_crystal_face_indexfrac_l
_exptl_oxdiff_crystal_face_x
_exptl_oxdiff_crystal_face_y
_exptl_oxdiff_crystal_face_z
-1.5550 -10.2676 9.7765 -0.0000 -0.0256 0.9997
-0.0110 9.8310 9.7021 0.0000 0.9701 0.2425
1.5458 9.9474 -9.9722 -0.0000 0.0000 -1.0000
-0.1721 -11.2279 -8.7344 -0.0000 -0.9916 -0.1293
-10.5260 -2.7968 2.8464 -0.9572 -0.2035 0.2060
2.5279 9.9750 -10.0041 0.0927 0.0197 -0.9955
10.0676 5.0082 -5.0600 0.8811 0.1873 -0.4343
0.0186 -9.7240 9.7419 0.1451 0.0308 0.9889
7.9623 8.0497 -8.0982 0.6366 0.1353 -0.7593
-5.6706 -10.3401 -4.9175 -0.4997 -0.8654 0.0370
-8.9092 -7.1043 -1.1561 -0.8024 -0.5830 0.1280
6.8700 0.1912 7.0631 0.7032 0.5109 0.4945
7.4930 11.0742 -4.9801 0.5934 0.4311 -0.6798
5.9653 -5.4774 -11.2469 0.5218 -0.7182 -0.4603
2.6157 -14.8998 2.8285 0.3775 -0.5196 0.7665
-5.0604 -0.0267 12.4424 -0.3871 0.5327 0.7526
-7.5823 4.9363 10.3018 -0.6784 0.6108 0.4084
8.7623 -7.2285 1.4760 0.8949 -0.0941 0.4363
7.4613 10.9190 0.4706 0.6322 0.7021 -0.3278
3.1943 -9.9213 -9.9984 0.3005 -0.9248 -0.2334
3.1943 -2.5906 -12.5499 0.2282 -0.7023 -0.6743
